data_4115225
loop_
_publ_author_name
'Keiichi Yamada'
'Masafumi Unno'
'Kyoko Kobayashi'
'Hiroyuki Oku'
'Hatsuo Yamamura'
'Shuki Araki'
'Hideyuki Matsumoto'
'Ryoichi Katakai'
'Masao Kawai'

_publ_contact_author_address
;
Department of Applied Chemistry
Nagoya Institute of Technology
Gokiso-cho
Nagoya 466-8555
Japan
;
_publ_contact_author_email ' kawai@ach.nitech.ac.jp '
_publ_contact_author_fax ' 81(52)7355215 '
_publ_contact_author_name ' Masao Kawai'
_publ_contact_author_phone ' 81(52)7355215 '
_publ_section_title
;
 Stereochemistry of Protected Ornithine Side Chains of Gramicidin S
 Derivatives: X-ray Crystal Structure of the Bis-Boc-tetra-N-methyl
 Derivative of Gramicidin S
;
_journal_name_full 'Journal of the American Chemical Society'
_journal_page_first 12684
_journal_page_last 12688
_journal_paper_doi 10.1021/ja020307t
_journal_volume 124
_journal_year 2002
_chemical_formula_sum 'C76 H130 N12 O19 S'
_chemical_formula_weight 1547.99
_chemical_melting_point 434(1)
_space_group_IT_number 19
_symmetry_cell_setting orthorhombic
_symmetry_Int_Tables_number 19
_symmetry_space_group_name_Hall 'P 2ac 2ab'
_symmetry_space_group_name_H-M 'P 21 21 21'
_audit_creation_date 'Tue Mar 12 20:33:41 2002'
_audit_creation_method 'by teXsan'
_cell_angle_alpha 90
_cell_angle_beta 90
_cell_angle_gamma 90
_cell_formula_units_Z 4
_cell_length_a 11.201(1)
_cell_length_b 19.401(2)
_cell_length_c 40.438(6)
_cell_measurement_reflns_used 34062
_cell_measurement_temperature 253.2
_cell_measurement_theta_max 32.5
_cell_measurement_theta_min 1.0
_cell_volume 8787.6(18)
_computing_cell_refinement CRYSTALCLEAR
_computing_data_collection CRYSTALCLEAR
_computing_data_reduction 'teXsan Ver. 1.11'
_computing_publication_material 'teXsan Ver. 1.11'
_computing_structure_refinement SHELXL97
_computing_structure_solution SIR92
_diffrn_detector_area_resol_mean 10.00
_diffrn_measurement_device_type 'Rigaku RAXIS-IV Imaging Plate'
_diffrn_measurement_method \w
_diffrn_radiation_type 'Mo K\a'
_diffrn_radiation_wavelength 0.7092
_diffrn_reflns_av_R_equivalents 0.050
_diffrn_reflns_limit_h_max 13
_diffrn_reflns_limit_h_min -13
_diffrn_reflns_limit_k_max 25
_diffrn_reflns_limit_k_min -22
_diffrn_reflns_limit_l_max 53
_diffrn_reflns_limit_l_min -53
_diffrn_reflns_number 30373
_diffrn_reflns_theta_max 32.32
_diffrn_reflns_theta_min 1.00
_exptl_absorpt_coefficient_mu 0.106
_exptl_absorpt_correction_T_max 0.981
_exptl_absorpt_correction_T_min 0.981
_exptl_absorpt_correction_type sphere
_exptl_absorpt_process_details International_Tables
_exptl_crystal_colour Colorless
_exptl_crystal_density_diffrn 1.170
_exptl_crystal_description Prism
_exptl_crystal_size_max 0.400
_exptl_crystal_size_mid 0.400
_exptl_crystal_size_min 0.200
_exptl_crystal_size_rad 0.300
_refine_diff_density_max 0.75
_refine_diff_density_min -0.66
_refine_ls_abs_structure_Flack 0.0(2)
_refine_ls_extinction_coef 0.0095
_refine_ls_extinction_expression Fc^*^=kFc[1+0.001xFc^2^\l^3^/sin(2\q)]^-1/4^
_refine_ls_extinction_method SHELXL
_refine_ls_goodness_of_fit_ref 1.464
_refine_ls_hydrogen_treatment noref
_refine_ls_number_parameters 947
_refine_ls_number_reflns 16096
_refine_ls_R_factor_gt 0.0877
_refine_ls_shift/su_max -0.0550
_refine_ls_structure_factor_coef Fsqd
_refine_ls_weighting_details 'w = 1/[\s^2^(Fo^2^) + (0.1000P)^2^+0.0000P] where P=(Fo^2^+2Fc^2^)/3'
_refine_ls_weighting_scheme calc
_refine_ls_wR_factor_ref 0.2440
_reflns_number_gt 16096
_reflns_number_total 23650
_reflns_threshold_expression >2.0sigma(I)
_cod_data_source_file ja020307t.cif
_cod_data_source_block GS
_cod_original_cell_volume 8787(1)
_cod_original_sg_symbol_H-M 'P 21 21 21 '
_cod_original_formula_sum 'C76 H130 N12 O19 S '
_cod_database_code 4115225

loop_
_symmetry_equiv_pos_as_xyz
x,y,z
1/2-x,-y,1/2+z
1/2+x,1/2-y,-z
-x,1/2+y,1/2-z

loop_
_atom_site_label
_atom_site_type_symbol
_atom_site_fract_x
_atom_site_fract_y
_atom_site_fract_z
_atom_site_U_iso_or_equiv
_atom_site_adp_type
_atom_site_occupancy
_atom_site_calc_flag
S(1) S 0.7143(2) 0.1260(1) 0.07837(5) 0.1303(5) Uani 1.00 d
O(1) O 0.7389(2) -0.3407(1) 0.79320(5) 0.0596(5) Uani 1.00 d
O(2) O 0.8855(2) -0.3837(1) 0.86587(5) 0.0571(4) Uani 1.00 d
O(3) O 1.1559(2) -0.1777(1) 0.85063(7) 0.0717(6) Uani 1.00 d
O(4) O 0.8253(2) -0.0611(1) 0.90763(6) 0.0702(6) Uani 1.00 d
O(5) O 1.1172(3) 0.0957(2) 0.9361(1) 0.104(1) Uani 1.00 d
O(6) O 0.8144(2) 0.1503(1) 0.88861(5) 0.0654(5) Uani 1.00 d
O(7) O 0.6614(2) 0.0689(1) 0.95027(6) 0.0691(6) Uani 1.00 d
O(8) O 0.4173(2) -0.0457(2) 0.86238(9) 0.0938(9) Uani 1.00 d
O(9) O 0.7386(2) -0.2163(1) 0.87058(8) 0.0797(7) Uani 1.00 d
O(10) O 0.4292(2) -0.3671(2) 0.84652(8) 0.0920(9) Uani 1.00 d
O(11) O 0.8450(3) -0.2515(2) 0.71501(7) 0.0973(10) Uani 1.00 d
O(12) O 0.7976(5) -0.1401(2) 0.71979(8) 0.123(1) Uani 1.00 d
O(13) O 0.6757(2) 0.1659(1) 0.80473(6) 0.0704(6) Uani 1.00 d
O(14) O 0.6943(4) 0.0645(2) 0.77690(7) 0.104(1) Uani 1.00 d
O(15) O 0.632(1) 0.0656(5) 0.0520(3) 0.272(5) Uani 1.00 d
O(16) O 0.5472(4) 0.0020(2) 0.1204(2) 0.147(2) Uani 1.00 d
O(17) O 0.7415(5) 0.0019(2) 0.2190(1) 0.132(1) Uani 1.00 d
O(18) O 0.7140(3) -0.0602(2) 0.1603(1) 0.113(1) Uani 1.00 d
O(19) O 0.3149(5) 0.1943(3) 0.9293(2) 0.176(2) Uani 1.00 d
N(1) N 0.7057(2) -0.4433(1) 0.81711(6) 0.0515(5) Uani 1.00 d
N(2) N 0.9752(2) -0.3519(1) 0.81877(5) 0.0535(5) Uani 1.00 d
N(3) N 0.9862(2) -0.2279(1) 0.86890(5) 0.0488(4) Uani 1.00 d
N(4) N 1.0185(2) -0.0702(1) 0.89325(6) 0.0559(5) Uani 1.00 d
N(5) N 0.9304(2) 0.0569(1) 0.94405(6) 0.0600(6) Uani 1.00 d
N(6) N 0.8368(2) 0.1882(1) 0.94022(6) 0.0567(5) Uani 1.00 d
N(7) N 0.5718(2) 0.1201(1) 0.90709(6) 0.0603(5) Uani 1.00 d
N(8) N 0.5751(2) -0.0419(1) 0.89693(7) 0.0634(6) Uani 1.00 d
N(9) N 0.5476(2) -0.1860(1) 0.86168(7) 0.0602(6) Uani 1.00 d
N(10) N 0.6202(2) -0.3522(1) 0.86315(6) 0.0522(5) Uani 1.00 d
N(11) N 0.7906(4) -0.2124(2) 0.76349(7) 0.0813(8) Uani 1.00 d
N(12) N 0.7769(3) 0.0802(2) 0.82691(7) 0.0771(8) Uani 1.00 d
C(1) C 0.7778(2) -0.3953(1) 0.80398(6) 0.0489(5) Uani 1.00 d
C(2) C 0.9122(2) -0.4087(2) 0.80240(6) 0.0522(5) Uani 1.00 d
C(3) C 0.9600(2) -0.3469(1) 0.85174(6) 0.0497(5) Uani 1.00 d
C(4) C 1.0363(2) -0.2977(2) 0.87185(7) 0.0546(6) Uani 1.00 d
C(5) C 1.0507(2) -0.1731(2) 0.85990(7) 0.0527(6) Uani 1.00 d
C(6) C 0.9864(2) -0.1037(2) 0.86171(7) 0.0533(6) Uani 1.00 d
C(7) C 0.9323(2) -0.0505(2) 0.91403(7) 0.0534(6) Uani 1.00 d
C(8) C 0.9634(3) -0.0158(2) 0.94615(8) 0.0603(7) Uani 1.00 d
C(9) C 1.0098(3) 0.1068(2) 0.93909(8) 0.0677(8) Uani 1.00 d
C(10) C 0.9679(3) 0.1810(2) 0.93888(8) 0.0652(7) Uani 1.00 d
C(11) C 1.0124(4) 0.2197(3) 0.9680(1) 0.100(1) Uani 1.00 d
C(12) C 0.9134(6) 0.2293(6) 0.9893(2) 0.193(5) Uani 1.00 d
C(13) C 0.7984(4) 0.2168(2) 0.97239(8) 0.0732(9) Uani 1.00 d
C(14) C 0.7682(3) 0.1726(2) 0.91450(7) 0.0548(6) Uani 1.00 d
C(15) C 0.6342(3) 0.1834(2) 0.91642(7) 0.0571(6) Uani 1.00 d
C(16) C 0.5882(3) 0.0658(2) 0.92714(8) 0.0606(7) Uani 1.00 d
C(17) C 0.5163(3) 0.0001(2) 0.92193(9) 0.0697(8) Uani 1.00 d
C(18) C 0.5184(3) -0.0643(2) 0.8697(1) 0.0668(8) Uani 1.00 d
C(19) C 0.5839(3) -0.1180(2) 0.84936(9) 0.0654(8) Uani 1.00 d
C(20) C 0.6301(2) -0.2305(2) 0.87268(8) 0.0551(6) Uani 1.00 d
C(21) C 0.5934(2) -0.2992(2) 0.88728(7) 0.0563(6) Uani 1.00 d
C(22) C 0.5368(3) -0.3810(2) 0.84349(8) 0.0599(6) Uani 1.00 d
C(23) C 0.5753(3) -0.4319(2) 0.81767(8) 0.0610(6) Uani 1.00 d
C(24) C 0.5271(4) -0.5036(2) 0.8235(1) 0.091(1) Uani 1.00 d
C(25) C 0.6213(4) -0.5398(2) 0.8413(1) 0.097(1) Uani 1.00 d
C(26) C 0.7378(3) -0.5111(2) 0.83032(8) 0.0632(7) Uani 1.00 d
C(27) C 0.9491(3) -0.4204(2) 0.76649(7) 0.0614(7) Uani 1.00 d
C(28) C 0.8852(3) -0.4825(2) 0.75300(7) 0.0630(7) Uani 1.00 d
C(29) C 0.7799(4) -0.4755(2) 0.73505(9) 0.0771(9) Uani 1.00 d
C(30) C 0.7199(5) -0.5305(3) 0.7238(1) 0.095(1) Uani 1.00 d
C(31) C 0.7633(5) -0.5967(3) 0.7300(1) 0.092(1) Uani 1.00 d
C(32) C 0.8627(5) -0.6052(2) 0.7470(1) 0.088(1) Uani 1.00 d
C(33) C 0.9279(4) -0.5473(2) 0.75850(9) 0.0747(9) Uani 1.00 d
C(34) C 1.0556(3) -0.3075(2) 0.80017(8) 0.0700(8) Uani 1.00 d
C(35) C 1.0423(4) -0.3190(2) 0.90777(8) 0.0752(9) Uani 1.00 d
C(36) C 1.1367(5) -0.2847(3) 0.9280(1) 0.100(1) Uani 1.00 d
C(37) C 1.2542(5) -0.3178(5) 0.9212(2) 0.152(3) Uani 1.00 d
C(38) C 1.1095(9) -0.2933(6) 0.9652(2) 0.175(4) Uani 1.00 d
C(39) C 1.0145(3) -0.0593(2) 0.83190(9) 0.0700(8) Uani 1.00 d
C(40) C 0.9601(3) 0.0117(2) 0.83190(9) 0.0727(8) Uani 1.00 d
C(41) C 0.8270(4) 0.0127(2) 0.8305(1) 0.0754(9) Uani 1.00 d
C(42) C 0.7152(3) 0.1013(2) 0.80087(8) 0.0691(8) Uani 1.00 d
C(43) C 0.6004(4) 0.1985(2) 0.77990(9) 0.0770(9) Uani 1.00 d
C(44) C 0.4861(5) 0.1591(3) 0.7769(1) 0.105(1) Uani 1.00 d
C(45) C 0.6618(5) 0.2034(3) 0.7473(1) 0.107(2) Uani 1.00 d
C(46) C 0.5797(5) 0.2688(3) 0.7947(1) 0.099(1) Uani 1.00 d
C(47) C 1.1459(3) -0.0558(2) 0.8986(1) 0.085(1) Uani 1.00 d
C(48) C 0.8977(4) -0.0496(2) 0.97517(8) 0.0781(10) Uani 1.00 d
C(49) C 0.9298(5) -0.1264(3) 0.9772(1) 0.098(1) Uani 1.00 d
C(50) C 0.9322(7) -0.0154(3) 1.0073(1) 0.121(2) Uani 1.00 d
C(51) C 0.6003(3) 0.2448(2) 0.89459(9) 0.0683(8) Uani 1.00 d
C(52) C 0.6631(3) 0.3088(2) 0.90487(8) 0.0627(7) Uani 1.00 d
C(53) C 0.6180(4) 0.3521(2) 0.9288(1) 0.0815(10) Uani 1.00 d
C(54) C 0.6774(5) 0.4096(3) 0.9383(1) 0.101(1) Uani 1.00 d
C(55) C 0.7880(5) 0.4259(3) 0.9234(2) 0.104(1) Uani 1.00 d
C(56) C 0.8327(4) 0.3848(3) 0.9010(1) 0.092(1) Uani 1.00 d
C(57) C 0.7739(4) 0.3266(2) 0.8916(1) 0.0761(9) Uani 1.00 d
C(58) C 0.4982(4) 0.1183(2) 0.8776(1) 0.0791(9) Uani 1.00 d
C(59) C 0.5001(5) -0.0412(3) 0.9530(1) 0.103(2) Uani 1.00 d
C(60) C 0.3892 -0.0091 0.9742 0.2139 Uani 1.00 d
C(61) C 0.3983 0.0655 0.9840 0.1520 Uiso 1.00 d
C(62) C 0.3449 -0.0588 0.9993 0.1520 Uiso 1.00 d
C(63) C 0.5589(4) -0.1093(2) 0.8119(1) 0.0781(9) Uani 1.00 d
C(64) C 0.6130(4) -0.1635(2) 0.7887(1) 0.083(1) Uani 1.00 d
C(65) C 0.7468(4) -0.1635(2) 0.78709(9) 0.0747(9) Uani 1.00 d
C(66) C 0.8112(4) -0.1967(2) 0.73225(9) 0.0758(9) Uani 1.00 d
C(67) C 0.8685(6) -0.2495(3) 0.6799(1) 0.102(2) Uani 1.00 d
C(68) C 0.7596(8) -0.2304(5) 0.6618(2) 0.149(3) Uani 1.00 d
C(69) C 0.902(1) -0.3207(5) 0.6725(2) 0.220(6) Uani 1.00 d
C(70) C 0.9612(8) -0.1955(6) 0.6715(2) 0.187(4) Uani 1.00 d
C(71) C 0.4172(3) -0.2004(2) 0.8617(1) 0.093(1) Uani 1.00 d
C(72) C 0.6604(3) -0.3133(2) 0.91915(8) 0.0756(9) Uani 1.00 d
C(73) C 0.6330(6) -0.2542(4) 0.9433(1) 0.120(2) Uani 1.00 d
C(74) C 0.6235(6) -0.3825(3) 0.9329(1) 0.118(2) Uani 1.00 d
C(75) C 0.7926(6) 0.1692(3) 0.0571(1) 0.117(2) Uani 1.00 d
C(76) C 0.8189(6) 0.0715(4) 0.0974(2) 0.133(2) Uani 1.00 d
H(1) H 0.9283 -0.4500 0.8145 0.0639 Uiso 1.00 calc
H(2) H 1.1161 -0.2961 0.8620 0.0668 Uiso 1.00 calc
H(3) H 0.9035 -0.1132 0.8621 0.0658 Uiso 1.00 calc
H(3N) H 0.9031 -0.2227 0.8740 0.0626 Uiso 1.00 calc
H(4) H 1.0464 -0.0205 0.9501 0.0736 Uiso 1.00 calc
H(5) H 0.9911 0.2003 0.9178 0.0824 Uiso 1.00 calc
H(5N) H 0.8472 0.0692 0.9466 0.0744 Uiso 1.00 calc
H(6) H 1.0728 0.1941 0.9790 0.1223 Uiso 1.00 calc
H(7) H 1.0419 0.2630 0.9615 0.1223 Uiso 1.00 calc
H(8) H 0.9204 0.1967 1.0073 0.2312 Uiso 1.00 calc
H(8N) H 0.6588 -0.0533 0.8987 0.0781 Uiso 1.00 calc
H(9) H 0.9150 0.2742 0.9980 0.2312 Uiso 1.00 calc
H(10) H 0.7550 0.2619 0.9685 0.1023 Uiso 1.00 calc
H(10N) H 0.7021 -0.3658 0.8606 0.0667 Uiso 1.00 calc
H(11) H 0.7453 0.1890 0.9840 0.1023 Uiso 1.00 calc
H(11N) H 0.8061 -0.2582 0.7710 0.1120 Uiso 1.00 calc
H(12) H 0.6126 0.1970 0.9386 0.0732 Uiso 1.00 calc
H(12N) H 0.7933 0.1132 0.8445 0.0930 Uiso 1.00 calc
H(13) H 0.4399 0.0120 0.9135 0.0884 Uiso 1.00 calc
H(14) H 0.6688 -0.1124 0.8532 0.0803 Uiso 1.00 calc
H(15) H 0.5102 -0.2988 0.8916 0.0673 Uiso 1.00 calc
H(16) H 0.5478 -0.4168 0.7979 0.0840 Uiso 1.00 calc
H(17) H 0.4566 -0.5023 0.8380 0.1508 Uiso 1.00 calc
H(18) H 0.5089 -0.5259 0.8043 0.1508 Uiso 1.00 calc
H(19) H 0.6127 -0.5365 0.8653 0.1363 Uiso 1.00 calc
H(20) H 0.6159 -0.5901 0.8369 0.1363 Uiso 1.00 calc
H(21) H 0.7715 -0.5403 0.8132 0.0801 Uiso 1.00 calc
H(22) H 0.7930 -0.5082 0.8478 0.0801 Uiso 1.00 calc
H(23) H 0.9297 -0.3821 0.7533 0.0765 Uiso 1.00 calc
H(24) H 1.0313 -0.4308 0.7649 0.0765 Uiso 1.00 calc
H(25) H 0.7467 -0.4293 0.7305 0.1002 Uiso 1.00 calc
H(26) H 0.6481 -0.5282 0.7116 0.1156 Uiso 1.00 calc
H(27) H 0.7220 -0.6351 0.7189 0.1132 Uiso 1.00 calc
H(28) H 0.8885 -0.6504 0.7520 0.1095 Uiso 1.00 calc
H(29) H 0.9980 -0.5558 0.7710 0.0999 Uiso 1.00 calc
H(30) H 1.1377 -0.3140 0.8073 0.0993 Uiso 1.00 calc
H(31) H 1.0545 -0.3194 0.7767 0.0993 Uiso 1.00 calc
H(32) H 1.0365 -0.2605 0.8022 0.0993 Uiso 1.00 calc
H(33) H 0.9662 -0.3086 0.9188 0.0944 Uiso 1.00 calc
H(34) H 1.0534 -0.3679 0.9100 0.0944 Uiso 1.00 calc
H(35) H 1.1436 -0.2371 0.9227 0.1336 Uiso 1.00 calc
H(36) H 1.2516 -0.3641 0.9301 0.1653 Uiso 1.00 calc
H(37) H 1.2755 -0.3148 0.9006 0.1653 Uiso 1.00 calc
H(38) H 1.3147 -0.2940 0.9360 0.1653 Uiso 1.00 calc
H(39) H 1.1726 -0.2673 0.9780 0.1978 Uiso 1.00 calc
H(40) H 1.0370 -0.2686 0.9702 0.1978 Uiso 1.00 calc
H(41) H 1.1085 -0.3370 0.9719 0.1978 Uiso 1.00 calc
H(42) H 1.1002 -0.0552 0.8296 0.0865 Uiso 1.00 calc
H(43) H 0.9875 -0.0837 0.8120 0.0865 Uiso 1.00 calc
H(44) H 0.9824 0.0353 0.8512 0.0973 Uiso 1.00 calc
H(45) H 0.9907 0.0379 0.8129 0.0973 Uiso 1.00 calc
H(46) H 0.7953 -0.0105 0.8480 0.1084 Uiso 1.00 calc
H(47) H 0.8038 -0.0132 0.8098 0.1084 Uiso 1.00 calc
H(48) H 0.4388 0.1584 0.7979 0.1322 Uiso 1.00 calc
H(49) H 0.4290 0.1791 0.7610 0.1322 Uiso 1.00 calc
H(50) H 0.4947 0.1118 0.7709 0.1322 Uiso 1.00 calc
H(51) H 0.6814 0.1572 0.7400 0.1412 Uiso 1.00 calc
H(52) H 0.6152 0.2252 0.7315 0.1412 Uiso 1.00 calc
H(53) H 0.7375 0.2275 0.7495 0.1412 Uiso 1.00 calc
H(54) H 0.6408 0.2952 0.8000 0.1349 Uiso 1.00 calc
H(55) H 0.5218 0.2956 0.7804 0.1349 Uiso 1.00 calc
H(56) H 0.5267 0.2631 0.8154 0.1349 Uiso 1.00 calc
H(57) H 1.1737 -0.0733 0.9189 0.1196 Uiso 1.00 calc
H(58) H 1.1947 -0.0720 0.8810 0.1196 Uiso 1.00 calc
H(59) H 1.1580 -0.0050 0.8994 0.1196 Uiso 1.00 calc
H(60) H 0.8153 -0.0466 0.9720 0.0889 Uiso 1.00 calc
H(61) H 0.8841 -0.1470 0.9947 0.1209 Uiso 1.00 calc
H(62) H 0.9044 -0.1486 0.9568 0.1209 Uiso 1.00 calc
H(63) H 1.0102 -0.1329 0.9804 0.1209 Uiso 1.00 calc
H(64) H 1.0181 -0.0229 1.0115 0.1634 Uiso 1.00 calc
H(65) H 0.9173 0.0310 1.0067 0.1634 Uiso 1.00 calc
H(66) H 0.8917 -0.0370 1.0256 0.1634 Uiso 1.00 calc
H(67) H 0.6259 0.2330 0.8716 0.0872 Uiso 1.00 calc
H(68) H 0.5183 0.2520 0.8939 0.0872 Uiso 1.00 calc
H(69) H 0.5389 0.3406 0.9380 0.0979 Uiso 1.00 calc
H(70) H 0.6478 0.4392 0.9567 0.1203 Uiso 1.00 calc
H(71) H 0.8251 0.4674 0.9310 0.1373 Uiso 1.00 calc
H(72) H 0.9151 0.3937 0.8936 0.1148 Uiso 1.00 calc
H(73) H 0.8067 0.2987 0.8737 0.0933 Uiso 1.00 calc
H(74) H 0.4972 0.1614 0.8668 0.1012 Uiso 1.00 calc
H(75) H 0.5196 0.0829 0.8629 0.1012 Uiso 1.00 calc
H(76) H 0.4131 0.1089 0.8840 0.1012 Uiso 1.00 calc
H(77) H 0.4871 -0.0903 0.9485 0.1426 Uiso 1.00 calc
H(78) H 0.5693 -0.0396 0.9675 0.1426 Uiso 1.00 calc
H(79) H 0.3262 -0.0085 0.9585 0.2567 Uiso 1.00 calc
H(80) H 0.4302 0.0913 0.9661 0.1824 Uiso 1.00 calc
H(81) H 0.4493 0.0697 1.0026 0.1824 Uiso 1.00 calc
H(82) H 0.3212 0.0825 0.9894 0.1824 Uiso 1.00 calc
H(83) H 0.2679 -0.0450 1.0066 0.1824 Uiso 1.00 calc
H(84) H 0.3402 -0.1035 0.9898 0.1824 Uiso 1.00 calc
H(85) H 0.3982 -0.0597 1.0176 0.1824 Uiso 1.00 calc
H(86) H 0.4752 -0.1065 0.8078 0.0987 Uiso 1.00 calc
H(87) H 0.5919 -0.0640 0.8045 0.0987 Uiso 1.00 calc
H(88) H 0.5904 -0.2072 0.7986 0.1052 Uiso 1.00 calc
H(89) H 0.5819 -0.1595 0.7679 0.1052 Uiso 1.00 calc
H(90) H 0.7779 -0.1728 0.8084 0.0922 Uiso 1.00 calc
H(91) H 0.7699 -0.1181 0.7804 0.0922 Uiso 1.00 calc
H(92) H 0.7346 -0.1852 0.6674 0.1867 Uiso 1.00 calc
H(93) H 0.7707 -0.2339 0.6387 0.1867 Uiso 1.00 calc
H(94) H 0.6957 -0.2619 0.6680 0.1867 Uiso 1.00 calc
H(95) H 0.8422 -0.3495 0.6771 0.2710 Uiso 1.00 calc
H(96) H 0.9265 -0.3221 0.6497 0.2710 Uiso 1.00 calc
H(97) H 0.9732 -0.3304 0.6856 0.2710 Uiso 1.00 calc
H(98) H 1.0318 -0.2053 0.6839 0.2098 Uiso 1.00 calc
H(99) H 0.9801 -0.2000 0.6484 0.2098 Uiso 1.00 calc
H(100) H 0.9322 -0.1522 0.6761 0.2098 Uiso 1.00 calc
H(101) H 0.3753 -0.1623 0.8529 0.1118 Uiso 1.00 calc
H(102) H 0.4013 -0.2404 0.8489 0.1118 Uiso 1.00 calc
H(103) H 0.3915 -0.2084 0.8840 0.1118 Uiso 1.00 calc
H(104) H 0.7429 -0.3134 0.9147 0.0912 Uiso 1.00 calc
H(105) H 0.6733 -0.2626 0.9636 0.1429 Uiso 1.00 calc
H(106) H 0.6570 -0.2122 0.9341 0.1429 Uiso 1.00 calc
H(107) H 0.5485 -0.2534 0.9475 0.1429 Uiso 1.00 calc
H(108) H 0.5420 -0.3834 0.9373 0.1396 Uiso 1.00 calc
H(109) H 0.6445 -0.4176 0.9174 0.1396 Uiso 1.00 calc
H(110) H 0.6679 -0.3907 0.9530 0.1396 Uiso 1.00 calc
H(111) H 0.8339 0.1988 0.0699 0.1139 Uiso 1.00 calc
H(112) H 0.8333 0.1413 0.0432 0.1139 Uiso 1.00 calc
H(113) H 0.7326 0.1962 0.0437 0.1139 Uiso 1.00 calc
H(114) H 0.8683 0.0521 0.0811 0.1811 Uiso 1.00 calc
H(115) H 0.8663 0.0986 0.1123 0.1811 Uiso 1.00 calc
H(116) H 0.7779 0.0374 0.1093 0.1811 Uiso 1.00 calc
H(117) H 0.4820 -0.0189 0.1201 0.0760 Uiso 1.00 calc
H(118) H 0.5919 -0.0132 0.1357 0.0760 Uiso 1.00 calc
H(119) H 0.8129 0.0135 0.2247 0.0760 Uiso 1.00 calc
H(120) H 0.7052 -0.0243 0.2373 0.0760 Uiso 1.00 calc
H(121) H 0.7078 -0.0891 0.1439 0.1385 Uiso 1.00 calc
H(122) H 0.7213 -0.0275 0.1755 0.1385 Uiso 1.00 calc
H(123) H 0.3270 0.1659 0.9476 0.1139 Uiso 1.00 calc
H(124) H 0.2766 0.1943 0.9132 0.1139 Uiso 1.00 calc

loop_
_atom_site_aniso_label
_atom_site_aniso_U_11
_atom_site_aniso_U_22
_atom_site_aniso_U_33
_atom_site_aniso_U_12
_atom_site_aniso_U_13
_atom_site_aniso_U_23
S(1) 0.117(1) 0.144(1) 0.129(1) 0.010(1) -0.0047(9) -0.012(1)
O(1) 0.064(1) 0.052(1) 0.062(1) 0.0044(8) -0.0002(8) 0.0109(9)
O(2) 0.058(1) 0.061(1) 0.0517(10) -0.0041(8) 0.0043(8) 0.0037(9)
O(3) 0.0367(10) 0.071(1) 0.107(2) 0.0016(8) 0.0098(9) -0.007(1)
O(4) 0.041(1) 0.095(2) 0.075(1) 0.0113(9) -0.0008(8) -0.018(1)
O(5) 0.055(2) 0.082(2) 0.173(3) 0.006(1) -0.001(2) -0.025(2)
O(6) 0.073(1) 0.073(1) 0.050(1) 0.010(1) 0.0023(9) -0.0171(9)
O(7) 0.063(1) 0.069(1) 0.076(1) 0.0066(10) 0.0064(10) 0.010(1)
O(8) 0.042(1) 0.084(2) 0.155(3) 0.016(1) -0.023(1) -0.034(2)
O(9) 0.038(1) 0.063(1) 0.138(2) 0.0022(8) 0.000(1) 0.013(1)
O(10) 0.042(1) 0.100(2) 0.134(2) 0.005(1) 0.000(1) -0.043(2)
O(11) 0.152(3) 0.068(2) 0.072(2) 0.025(2) 0.036(2) 0.012(1)
O(12) 0.217(4) 0.059(2) 0.094(2) 0.009(2) 0.049(2) 0.018(1)
O(13) 0.085(2) 0.066(1) 0.060(1) 0.016(1) -0.014(1) -0.003(1)
O(14) 0.146(3) 0.090(2) 0.077(2) 0.027(2) -0.039(2) -0.028(1)
O(15) 0.31(1) 0.236(9) 0.271(9) 0.005(9) -0.057(9) -0.069(8)
O(16) 0.099(3) 0.104(3) 0.239(5) -0.007(2) -0.002(3) 0.063(3)
O(17) 0.193(4) 0.105(3) 0.099(2) 0.030(3) -0.001(3) 0.003(2)
O(18) 0.074(2) 0.105(2) 0.159(3) 0.013(2) -0.002(2) -0.022(2)
O(19) 0.126(4) 0.185(5) 0.218(6) -0.001(3) 0.052(3) -0.043(5)
N(1) 0.051(1) 0.047(1) 0.056(1) -0.0013(8) 0.0029(8) 0.0022(9)
N(2) 0.055(1) 0.057(1) 0.049(1) -0.0045(9) 0.0053(9) 0.0014(10)
N(3) 0.0366(9) 0.053(1) 0.056(1) 0.0010(7) -0.0017(7) -0.0033(10)
N(4) 0.038(1) 0.066(1) 0.064(1) -0.0007(9) 0.0015(8) -0.013(1)
N(5) 0.054(1) 0.063(1) 0.063(1) 0.012(1) -0.0059(9) -0.006(1)
N(6) 0.063(1) 0.058(1) 0.048(1) 0.0041(10) -0.0010(9) -0.008(1)
N(7) 0.062(1) 0.055(1) 0.064(1) 0.005(1) -0.001(1) 0.001(1)
N(8) 0.045(1) 0.056(1) 0.089(2) 0.0048(9) 0.006(1) -0.004(1)
N(9) 0.033(1) 0.054(1) 0.094(2) -0.0001(8) -0.0014(9) -0.005(1)
N(10) 0.043(1) 0.053(1) 0.060(1) 0.0004(8) 0.0046(8) -0.0035(10)
N(11) 0.116(2) 0.067(2) 0.061(2) -0.006(2) 0.015(2) 0.004(1)
N(12) 0.102(2) 0.061(2) 0.068(2) 0.021(1) -0.030(1) -0.011(1)
C(1) 0.051(1) 0.047(1) 0.048(1) 0.0016(9) -0.0007(9) 0.000(1)
C(2) 0.055(1) 0.053(1) 0.048(1) 0.000(1) 0.0034(10) 0.000(1)
C(3) 0.046(1) 0.054(1) 0.049(1) 0.0036(9) 0.0008(9) 0.004(1)
C(4) 0.044(1) 0.063(2) 0.057(1) 0.009(1) -0.0048(10) 0.000(1)
C(5) 0.038(1) 0.062(2) 0.059(1) -0.0029(9) -0.0019(9) -0.006(1)
C(6) 0.041(1) 0.060(2) 0.059(1) -0.0002(9) -0.0004(9) -0.006(1)
C(7) 0.042(1) 0.060(2) 0.058(1) 0.0077(10) -0.0026(9) -0.002(1)
C(8) 0.055(2) 0.063(2) 0.062(2) 0.016(1) -0.005(1) -0.007(1)
C(9) 0.056(2) 0.078(2) 0.069(2) 0.007(1) -0.010(1) -0.014(2)
C(10) 0.060(2) 0.067(2) 0.068(2) 0.001(1) -0.008(1) -0.011(1)
C(11) 0.091(3) 0.095(3) 0.113(3) -0.002(2) -0.022(2) -0.044(3)
C(12) 0.105(4) 0.37(1) 0.106(4) -0.007(6) -0.010(3) -0.132(7)
C(13) 0.091(2) 0.080(2) 0.049(1) 0.010(2) 0.000(1) -0.009(1)
C(14) 0.063(2) 0.054(2) 0.048(1) 0.010(1) 0.000(1) -0.005(1)
C(15) 0.060(2) 0.054(2) 0.057(1) 0.009(1) 0.001(1) 0.000(1)
C(16) 0.056(2) 0.059(2) 0.067(2) 0.010(1) 0.005(1) 0.001(1)
C(17) 0.048(2) 0.066(2) 0.096(2) 0.005(1) 0.018(1) 0.002(2)
C(18) 0.046(1) 0.051(2) 0.103(2) 0.000(1) -0.009(1) -0.008(2)
C(19) 0.042(1) 0.053(2) 0.100(2) 0.002(1) -0.012(1) -0.005(2)
C(20) 0.034(1) 0.055(1) 0.076(2) 0.0018(9) 0.0024(10) -0.008(1)
C(21) 0.046(1) 0.059(2) 0.063(2) 0.002(1) 0.009(1) -0.007(1)
C(22) 0.047(1) 0.056(2) 0.077(2) -0.001(1) 0.004(1) -0.001(1)
C(23) 0.055(1) 0.056(2) 0.072(2) -0.002(1) -0.002(1) -0.007(1)
C(24) 0.065(2) 0.059(2) 0.150(4) -0.007(1) 0.015(2) -0.014(2)
C(25) 0.082(3) 0.072(2) 0.138(4) -0.012(2) 0.003(2) 0.032(3)
C(26) 0.067(2) 0.049(1) 0.073(2) 0.001(1) 0.008(1) 0.010(1)
C(27) 0.064(2) 0.063(2) 0.057(1) -0.002(1) 0.011(1) -0.006(1)
C(28) 0.066(2) 0.074(2) 0.049(1) -0.004(1) 0.010(1) -0.007(1)
C(29) 0.080(2) 0.081(2) 0.070(2) -0.007(2) -0.010(2) -0.004(2)
C(30) 0.097(3) 0.105(3) 0.084(3) -0.018(2) -0.013(2) -0.015(2)
C(31) 0.106(3) 0.092(3) 0.078(2) -0.026(2) -0.005(2) -0.014(2)
C(32) 0.126(4) 0.068(2) 0.071(2) -0.002(2) 0.010(2) -0.013(2)
C(33) 0.084(2) 0.077(2) 0.063(2) 0.006(2) 0.004(1) -0.014(2)
C(34) 0.076(2) 0.075(2) 0.059(2) -0.022(2) 0.004(1) 0.005(1)
C(35) 0.084(2) 0.083(2) 0.059(2) -0.001(2) -0.018(1) 0.010(2)
C(36) 0.117(4) 0.104(3) 0.080(2) -0.006(3) -0.041(2) 0.003(2)
C(37) 0.084(4) 0.259(10) 0.113(4) -0.026(5) -0.009(3) -0.008(5)
C(38) 0.195(8) 0.242(10) 0.087(4) 0.078(7) -0.040(4) -0.049(5)
C(39) 0.076(2) 0.068(2) 0.067(2) 0.010(1) 0.012(1) 0.002(2)
C(40) 0.078(2) 0.070(2) 0.070(2) 0.001(2) 0.012(2) 0.008(2)
C(41) 0.082(2) 0.059(2) 0.085(2) 0.006(2) -0.014(2) 0.003(2)
C(42) 0.083(2) 0.067(2) 0.057(2) 0.011(2) -0.012(1) -0.010(1)
C(43) 0.085(2) 0.084(2) 0.062(2) 0.020(2) -0.009(1) 0.007(2)
C(44) 0.096(3) 0.137(4) 0.081(3) 0.004(3) -0.019(2) -0.001(3)
C(45) 0.131(4) 0.114(4) 0.076(3) 0.025(3) 0.026(2) 0.022(2)
C(46) 0.123(4) 0.090(3) 0.085(3) 0.037(3) -0.008(2) 0.010(2)
C(47) 0.045(2) 0.110(3) 0.101(3) -0.008(2) 0.001(1) -0.047(2)
C(48) 0.089(2) 0.088(2) 0.057(2) 0.022(2) 0.008(2) 0.008(2)
C(49) 0.112(3) 0.085(3) 0.096(3) 0.017(2) 0.008(2) 0.014(2)
C(50) 0.199(6) 0.101(3) 0.063(2) 0.036(4) 0.003(3) -0.010(2)
C(51) 0.063(2) 0.063(2) 0.078(2) 0.011(1) -0.009(1) 0.009(2)
C(52) 0.063(2) 0.055(2) 0.070(2) 0.009(1) 0.000(1) 0.007(1)
C(53) 0.073(2) 0.074(2) 0.097(3) 0.013(2) 0.007(2) 0.001(2)
C(54) 0.126(4) 0.072(3) 0.104(3) 0.014(3) -0.002(3) -0.028(2)
C(55) 0.111(4) 0.070(3) 0.131(4) -0.009(2) -0.005(3) -0.021(3)
C(56) 0.078(3) 0.078(3) 0.120(3) -0.002(2) -0.002(2) 0.016(3)
C(57) 0.079(2) 0.069(2) 0.081(2) 0.008(2) 0.015(2) 0.009(2)
C(58) 0.088(2) 0.070(2) 0.079(2) 0.002(2) -0.015(2) -0.009(2)
C(59) 0.120(4) 0.076(3) 0.114(3) -0.013(2) 0.050(3) 0.008(2)
C(60) 0.4024 0.1076 0.1317 -0.0609 0.1362 -0.0301
C(63) 0.075(2) 0.071(2) 0.088(2) 0.010(2) -0.016(2) 0.003(2)
C(64) 0.084(2) 0.080(2) 0.085(2) 0.005(2) -0.024(2) -0.008(2)
C(65) 0.081(2) 0.073(2) 0.070(2) -0.003(2) -0.001(2) -0.008(2)
C(66) 0.104(3) 0.053(2) 0.070(2) -0.001(2) 0.018(2) 0.007(1)
C(67) 0.146(4) 0.088(3) 0.073(2) 0.009(3) 0.045(3) 0.009(2)
C(68) 0.192(8) 0.167(7) 0.087(4) -0.042(6) 0.028(4) -0.020(4)
C(69) 0.41(2) 0.141(6) 0.113(5) 0.087(9) 0.113(8) 0.003(4)
C(70) 0.155(7) 0.27(1) 0.134(5) -0.041(7) 0.078(5) -0.004(6)
C(71) 0.041(2) 0.071(2) 0.166(4) -0.003(1) -0.010(2) 0.005(2)
C(72) 0.077(2) 0.093(3) 0.056(2) 0.003(2) 0.007(1) -0.002(2)
C(73) 0.141(5) 0.149(5) 0.069(2) 0.016(4) 0.006(3) -0.032(3)
C(74) 0.148(5) 0.128(4) 0.079(3) 0.005(4) 0.001(3) 0.036(3)
C(75) 0.127(4) 0.123(4) 0.099(3) -0.003(4) -0.010(3) 0.027(3)
C(76) 0.109(4) 0.157(6) 0.132(5) -0.017(4) 0.001(3) 0.043(4)

loop_
_atom_type_symbol
_atom_type_description
_atom_type_scat_dispersion_real
_atom_type_scat_dispersion_imag
_atom_type_scat_source
C C 0.003 0.002
;International Tables for Crystallography
(1992, Vol. C, Tables 4.2.6.8 and 6.1.1.4)
;
H H 0.000 0.000
;International Tables for Crystallography
(1992, Vol. C, Table 6.1.1.4)
;
N N 0.006 0.003
;International Tables for Crystallography
(1992, Vol. C, Tables 4.2.6.8 and 6.1.1.4)
;
O O 0.011 0.006
;International Tables for Crystallography
(1992, Vol. C, Tables 4.2.6.8 and 6.1.1.4)
;
S S 0.125 0.123
;International Tables for Crystallography
(1992, Vol. C, Tables 4.2.6.8 and 6.1.1.4)
;

loop_
_geom_angle_atom_site_label_1
_geom_angle_atom_site_label_2
_geom_angle_atom_site_label_3
_geom_angle
_geom_angle_publ_flag
O(15) S(1) C(75) 108.2(4) yes
O(15) S(1) C(76) 102.1(4) yes
C(75) S(1) C(76) 101.7(4) yes
C(66) O(11) C(67) 123.3(3) yes
C(42) O(13) C(43) 121.1(3) yes
C(1) N(1) C(23) 119.9(2) yes
C(1) N(1) C(26) 128.2(2) yes
C(23) N(1) C(26) 111.7(2) yes
C(2) N(2) C(3) 116.1(2) yes
C(2) N(2) C(34) 120.6(2) yes
C(3) N(2) C(34) 123.2(2) yes
C(4) N(3) C(5) 123.4(2) yes
C(6) N(4) C(7) 119.5(2) yes
C(6) N(4) C(47) 116.5(3) yes
C(7) N(4) C(47) 123.8(3) yes
C(8) N(5) C(9) 122.7(3) yes
C(10) N(6) C(13) 110.9(3) yes
C(10) N(6) C(14) 121.8(2) yes
C(13) N(6) C(14) 127.3(3) yes
C(15) N(7) C(16) 115.7(2) yes
C(15) N(7) C(58) 120.4(3) yes
C(16) N(7) C(58) 123.9(3) yes
C(17) N(8) C(18) 122.4(3) yes
C(19) N(9) C(20) 120.0(2) yes
C(19) N(9) C(71) 116.4(3) yes
C(20) N(9) C(71) 123.6(3) yes
C(21) N(10) C(22) 123.3(2) yes
C(65) N(11) C(66) 122.8(3) yes
C(41) N(12) C(42) 124.5(3) yes
O(1) C(1) N(1) 121.8(2) yes
O(1) C(1) C(2) 118.8(2) yes
N(1) C(1) C(2) 119.5(2) yes
N(2) C(2) C(1) 109.1(2) yes
N(2) C(2) C(27) 114.2(2) yes
C(1) C(2) C(27) 109.3(2) yes
O(2) C(3) N(2) 120.0(2) yes
O(2) C(3) C(4) 119.7(2) yes
N(2) C(3) C(4) 120.3(2) yes
N(3) C(4) C(3) 108.8(2) yes
N(3) C(4) C(35) 110.2(2) yes
C(3) C(4) C(35) 111.7(3) yes
O(3) C(5) N(3) 122.6(3) yes
O(3) C(5) C(6) 121.7(3) yes
N(3) C(5) C(6) 115.6(2) yes
N(4) C(6) C(5) 108.3(2) yes
N(4) C(6) C(39) 112.8(2) yes
C(5) C(6) C(39) 111.3(2) yes
O(4) C(7) N(4) 121.3(3) yes
O(4) C(7) C(8) 118.4(3) yes
N(4) C(7) C(8) 120.2(2) yes
N(5) C(8) C(7) 108.9(2) yes
N(5) C(8) C(48) 109.6(3) yes
C(7) C(8) C(48) 111.0(3) yes
O(5) C(9) N(5) 123.0(4) yes
O(5) C(9) C(10) 117.9(3) yes
N(5) C(9) C(10) 119.0(3) yes
N(6) C(10) C(9) 113.4(3) yes
N(6) C(10) C(11) 105.1(3) yes
C(9) C(10) C(11) 111.7(3) yes
C(10) C(11) C(12) 106.5(5) yes
C(11) C(12) C(13) 112.5(5) yes
N(6) C(13) C(12) 102.4(4) yes
O(6) C(14) N(6) 119.8(3) yes
O(6) C(14) C(15) 120.0(3) yes
N(6) C(14) C(15) 120.1(3) yes
N(7) C(15) C(14) 110.1(2) yes
N(7) C(15) C(51) 112.6(2) yes
C(14) C(15) C(51) 108.9(2) yes
O(7) C(16) N(7) 120.4(3) yes
O(7) C(16) C(17) 119.7(3) yes
N(7) C(16) C(17) 119.9(3) yes
N(8) C(17) C(16) 109.0(3) yes
N(8) C(17) C(59) 109.7(3) yes
C(16) C(17) C(59) 113.1(3) yes
O(8) C(18) N(8) 122.8(3) yes
O(8) C(18) C(19) 121.2(3) yes
N(8) C(18) C(19) 115.9(3) yes
N(9) C(19) C(18) 107.6(3) yes
N(9) C(19) C(63) 112.2(3) yes
C(18) C(19) C(63) 111.5(3) yes
O(9) C(20) N(9) 120.4(3) yes
O(9) C(20) C(21) 119.0(3) yes
N(9) C(20) C(21) 120.6(2) yes
N(10) C(21) C(20) 107.9(2) yes
N(10) C(21) C(72) 110.0(3) yes
C(20) C(21) C(72) 110.9(3) yes
O(10) C(22) N(10) 121.5(3) yes
O(10) C(22) C(23) 119.5(3) yes
N(10) C(22) C(23) 119.0(2) yes
N(1) C(23) C(22) 113.3(2) yes
N(1) C(23) C(24) 102.6(3) yes
C(22) C(23) C(24) 113.2(3) yes
C(23) C(24) C(25) 105.2(3) yes
C(24) C(25) C(26) 108.0(4) yes
N(1) C(26) C(25) 103.3(3) yes
C(2) C(27) C(28) 109.5(2) yes
C(27) C(28) C(29) 120.8(3) yes
C(27) C(28) C(33) 121.0(3) yes
C(29) C(28) C(33) 118.2(3) yes
C(28) C(29) C(30) 121.7(4) yes
C(29) C(30) C(31) 119.6(4) yes
C(30) C(31) C(32) 120.3(5) yes
C(31) C(32) C(33) 120.2(4) yes
C(28) C(33) C(32) 119.8(4) yes
C(4) C(35) C(36) 115.8(3) yes
C(35) C(36) C(37) 109.4(5) yes
C(35) C(36) C(38) 110.2(5) yes
C(37) C(36) C(38) 108.0(6) yes
C(6) C(39) C(40) 115.7(3) yes
C(39) C(40) C(41) 114.6(3) yes
N(12) C(41) C(40) 114.2(3) yes
O(13) C(42) O(14) 125.1(3) yes
O(13) C(42) N(12) 111.6(3) yes
O(14) C(42) N(12) 123.3(4) yes
O(13) C(43) C(44) 109.3(4) yes
O(13) C(43) C(45) 111.9(4) yes
O(13) C(43) C(46) 101.8(3) yes
C(44) C(43) C(45) 110.7(4) yes
C(44) C(43) C(46) 111.3(4) yes
C(45) C(43) C(46) 111.5(4) yes
C(8) C(48) C(49) 110.1(3) yes
C(8) C(48) C(50) 110.7(4) yes
C(49) C(48) C(50) 108.8(4) yes
C(15) C(51) C(52) 111.8(3) yes
C(51) C(52) C(53) 122.0(3) yes
C(51) C(52) C(57) 121.6(3) yes
C(53) C(52) C(57) 116.3(3) yes
C(52) C(53) C(54) 121.1(4) yes
C(53) C(54) C(55) 119.9(5) yes
C(54) C(55) C(56) 119.6(5) yes
C(55) C(56) C(57) 120.7(5) yes
C(52) C(57) C(56) 122.3(4) yes
C(17) C(59) C(60) 109.3(3) yes
C(59) C(60) C(61) 117.0(2) yes
C(59) C(60) C(62) 111.5(2) yes
C(61) C(60) C(62) 117.8734(1) yes
C(19) C(63) C(64) 116.8(3) yes
C(63) C(64) C(65) 115.2(3) yes
N(11) C(65) C(64) 112.0(3) yes
O(11) C(66) O(12) 122.8(4) yes
O(11) C(66) N(11) 111.6(3) yes
O(12) C(66) N(11) 125.6(4) yes
O(11) C(67) C(68) 110.1(5) yes
O(11) C(67) C(69) 102.7(5) yes
O(11) C(67) C(70) 111.2(5) yes
C(68) C(67) C(69) 110.7(7) yes
C(68) C(67) C(70) 106.4(6) yes
C(69) C(67) C(70) 115.8(8) yes
C(21) C(72) C(73) 107.9(4) yes
C(21) C(72) C(74) 109.8(4) yes
C(73) C(72) C(74) 112.2(4) yes

loop_
_geom_bond_atom_site_label_1
_geom_bond_atom_site_label_2
_geom_bond_distance
_geom_bond_publ_flag
S(1) O(15) 1.84(1) yes
S(1) C(75) 1.492(7) yes
S(1) C(76) 1.754(8) yes
O(1) C(1) 1.225(3) yes
O(2) C(3) 1.237(3) yes
O(3) C(5) 1.239(3) yes
O(4) C(7) 1.244(3) yes
O(5) C(9) 1.228(4) yes
O(6) C(14) 1.246(4) yes
O(7) C(16) 1.244(4) yes
O(8) C(18) 1.225(4) yes
O(9) C(20) 1.248(3) yes
O(10) C(22) 1.243(4) yes
O(11) C(66) 1.325(5) yes
O(11) C(67) 1.446(6) yes
O(12) C(66) 1.217(5) yes
O(13) C(42) 1.341(4) yes
O(13) C(43) 1.456(5) yes
O(14) C(42) 1.225(5) yes
N(1) C(1) 1.340(3) yes
N(1) C(23) 1.476(4) yes
N(1) C(26) 1.467(4) yes
N(2) C(2) 1.467(4) yes
N(2) C(3) 1.348(3) yes
N(2) C(34) 1.454(4) yes
N(3) C(4) 1.473(4) yes
N(3) C(5) 1.336(4) yes
N(4) C(6) 1.476(4) yes
N(4) C(7) 1.336(4) yes
N(4) C(47) 1.468(4) yes
N(5) C(8) 1.460(4) yes
N(5) C(9) 1.331(4) yes
N(6) C(10) 1.475(4) yes
N(6) C(13) 1.479(4) yes
N(6) C(14) 1.327(4) yes
N(7) C(15) 1.462(4) yes
N(7) C(16) 1.345(4) yes
N(7) C(58) 1.447(5) yes
N(8) C(17) 1.454(4) yes
N(8) C(18) 1.344(5) yes
N(9) C(19) 1.467(4) yes
N(9) C(20) 1.340(4) yes
N(9) C(71) 1.489(4) yes
N(10) C(21) 1.449(4) yes
N(10) C(22) 1.349(4) yes
N(11) C(65) 1.431(5) yes
N(11) C(66) 1.322(5) yes
N(12) C(41) 1.429(5) yes
N(12) C(42) 1.324(5) yes
C(1) C(2) 1.529(4) yes
C(2) C(27) 1.527(4) yes
C(3) C(4) 1.516(4) yes
C(4) C(35) 1.512(4) yes
C(5) C(6) 1.529(4) yes
C(6) C(39) 1.516(5) yes
C(7) C(8) 1.503(4) yes
C(8) C(48) 1.536(5) yes
C(9) C(10) 1.514(5) yes
C(10) C(11) 1.482(6) yes
C(11) C(12) 1.418(8) yes
C(12) C(13) 1.475(8) yes
C(14) C(15) 1.518(4) yes
C(15) C(51) 1.532(5) yes
C(16) C(17) 1.524(5) yes
C(17) C(59) 1.497(6) yes
C(18) C(19) 1.516(5) yes
C(19) C(63) 1.551(5) yes
C(20) C(21) 1.515(4) yes
C(21) C(72) 1.517(4) yes
C(22) C(23) 1.497(4) yes
C(23) C(24) 1.511(5) yes
C(24) C(25) 1.457(7) yes
C(25) C(26) 1.485(6) yes
C(27) C(28) 1.505(5) yes
C(28) C(29) 1.392(5) yes
C(28) C(33) 1.360(5) yes
C(29) C(30) 1.340(7) yes
C(30) C(31) 1.398(8) yes
C(31) C(32) 1.319(7) yes
C(32) C(33) 1.422(6) yes
C(35) C(36) 1.494(7) yes
C(36) C(37) 1.488(9) yes
C(36) C(38) 1.547(8) yes
C(39) C(40) 1.506(5) yes
C(40) C(41) 1.493(6) yes
C(43) C(44) 1.494(7) yes
C(43) C(45) 1.493(6) yes
C(43) C(46) 1.511(7) yes
C(48) C(49) 1.530(7) yes
C(48) C(50) 1.504(6) yes
C(51) C(52) 1.486(5) yes
C(52) C(53) 1.382(5) yes
C(52) C(57) 1.394(5) yes
C(53) C(54) 1.355(7) yes
C(54) C(55) 1.411(8) yes
C(55) C(56) 1.310(8) yes
C(56) C(57) 1.359(6) yes
C(59) C(60) 1.634(6) yes
C(60) C(61) 1.502 yes
C(60) C(62) 1.487 yes
C(63) C(64) 1.531(6) yes
C(64) C(65) 1.500(6) yes
C(67) C(68) 1.47(1) yes
C(67) C(69) 1.46(1) yes
C(67) C(70) 1.51(1) yes
C(72) C(73) 1.539(7) yes
C(72) C(74) 1.510(8) yes

loop_
_geom_contact_atom_site_label_1
_geom_contact_atom_site_label_2
_geom_contact_distance
_geom_contact_site_symmetry_2
O(2) O(16) 2.978(5) 3_546
O(3) C(71) 2.994(4) 1_655
O(5) O(19) 2.941(7) 1_655
O(8) C(47) 3.381(4) 1_455
O(10) O(18) 2.805(4) 3_446
O(12) O(17) 2.721(5) 2_655
O(14) O(17) 2.767(5) 2_655
O(16) C(3) 3.361(5) 3_446
O(16) C(56) 3.364(6) 3_456
O(18) N(2) 3.281(4) 3_446
O(18) C(3) 3.405(4) 3_446
O(18) C(34) 3.503(5) 3_446
O(19) C(75) 2.714(9) 3_456
C(12) C(75) 3.272(10) 1_556
C(13) C(75) 3.543(7) 1_556
C(32) C(39) 3.589(6) 4_746

loop_
_geom_hbond_atom_site_label_D
_geom_hbond_atom_site_label_H
_geom_hbond_atom_site_label_A
_geom_hbond_distance_DH
_geom_hbond_distance_HA
_geom_hbond_distance_DA
_geom_hbond_angle_DHA
_geom_hbond_publ_flag
N(3) H(3N) O(9) 0.962 1.851 2.786(2) 163.375 no
N(5) H(5N) O(6) 0.969 2.848 3.166(3) 100.159 no
N(5) H(5N) O(7) 0.969 2.086 3.034(3) 165.502 no
N(5) H(5N) N(6) 0.969 2.326 2.761(3) 106.405 no
N(8) H(8N) O(4) 0.964 1.906 2.858(3) 168.893 no
N(10) H(10N) O(1) 0.965 2.796 3.129(3) 101.127 no
N(10) H(10N) O(2) 0.965 2.095 3.043(2) 166.789 no
N(10) H(10N) N(1) 0.965 2.315 2.736(3) 105.542 no
N(11) H(11N) O(1) 0.959 1.983 2.826(3) 145.601 no
N(12) H(12N) O(6) 0.972 1.937 2.868(3) 159.632 no

loop_
_geom_torsion_atom_site_label_1
_geom_torsion_atom_site_label_2
_geom_torsion_atom_site_label_3
_geom_torsion_atom_site_label_4
_geom_torsion
_geom_torsion_publ_flag
O(1) C(1) N(1) C(23) 2.0(4) yes
O(1) C(1) N(1) C(26) 178.6(3) yes
O(1) C(1) C(2) N(2) 55.1(3) yes
O(1) C(1) C(2) C(27) -70.5(3) yes
O(2) C(3) N(2) C(2) -8.2(4) yes
O(2) C(3) N(2) C(34) 176.1(3) yes
O(2) C(3) C(4) N(3) -100.7(3) yes
O(2) C(3) C(4) C(35) 21.1(4) yes
O(3) C(5) N(3) C(4) 6.0(4) yes
O(3) C(5) C(6) N(4) -82.5(3) yes
O(3) C(5) C(6) C(39) 42.1(4) yes
O(4) C(7) N(4) C(6) 1.4(4) yes
O(4) C(7) N(4) C(47) 176.7(3) yes
O(4) C(7) C(8) N(5) -72.3(3) yes
O(4) C(7) C(8) C(48) 48.4(4) yes
O(5) C(9) N(5) C(8) -0.7(5) yes
O(5) C(9) C(10) N(6) 176.0(3) yes
O(5) C(9) C(10) C(11) -65.5(4) yes
O(6) C(14) N(6) C(10) 1.0(4) yes
O(6) C(14) N(6) C(13) 178.1(3) yes
O(6) C(14) C(15) N(7) 53.5(4) yes
O(6) C(14) C(15) C(51) -70.4(4) yes
O(7) C(16) N(7) C(15) -6.5(4) yes
O(7) C(16) N(7) C(58) 173.1(3) yes
O(7) C(16) C(17) N(8) -96.2(4) yes
O(7) C(16) C(17) C(59) 26.1(5) yes
O(8) C(18) N(8) C(17) 7.3(5) yes
O(8) C(18) C(19) N(9) -85.4(4) yes
O(8) C(18) C(19) C(63) 38.0(4) yes
O(9) C(20) N(9) C(19) -4.9(5) yes
O(9) C(20) N(9) C(71) 177.2(4) yes
O(9) C(20) C(21) N(10) -73.4(4) yes
O(9) C(20) C(21) C(72) 47.2(4) yes
O(10) C(22) N(10) C(21) -5.2(5) yes
O(10) C(22) C(23) N(1) -179.9(3) yes
O(10) C(22) C(23) C(24) -63.6(4) yes
O(11) C(66) N(11) C(65) -176.6(4) yes
O(12) C(66) O(11) C(67) -0.4(7) yes
O(12) C(66) N(11) C(65) 0.9(7) yes
O(13) C(42) N(12) C(41) 177.8(3) yes
O(14) C(42) O(13) C(43) 0.6(6) yes
O(14) C(42) N(12) C(41) 0.4(6) yes
N(1) C(1) C(2) N(2) -125.1(2) yes
N(1) C(1) C(2) C(27) 109.4(3) yes
N(1) C(23) C(22) N(10) -0.9(4) yes
N(1) C(23) C(24) C(25) 27.2(4) yes
N(1) C(26) C(25) C(24) 21.4(4) yes
N(2) C(2) C(27) C(28) 176.1(2) yes
N(2) C(3) C(4) N(3) 81.0(3) yes
N(2) C(3) C(4) C(35) -157.1(3) yes
N(3) C(4) C(35) C(36) -72.9(4) yes
N(3) C(5) C(6) N(4) 97.4(3) yes
N(3) C(5) C(6) C(39) -138.0(3) yes
N(4) C(6) C(39) C(40) -55.1(4) yes
N(4) C(7) C(8) N(5) 108.6(3) yes
N(4) C(7) C(8) C(48) -130.7(3) yes
N(5) C(8) C(48) C(49) 178.7(3) yes
N(5) C(8) C(48) C(50) -61.0(4) yes
N(5) C(9) C(10) N(6) -7.3(4) yes
N(5) C(9) C(10) C(11) 111.3(4) yes
N(6) C(10) C(11) C(12) 16.1(6) yes
N(6) C(13) C(12) C(11) 8.0(9) yes
N(6) C(14) C(15) N(7) -127.9(3) yes
N(6) C(14) C(15) C(51) 108.1(3) yes
N(7) C(15) C(51) C(52) 179.1(3) yes
N(7) C(16) C(17) N(8) 84.3(3) yes
N(7) C(16) C(17) C(59) -153.3(3) yes
N(8) C(17) C(59) C(60) -156.0(3) yes
N(8) C(18) C(19) N(9) 90.9(3) yes
N(8) C(18) C(19) C(63) -145.6(3) yes
N(9) C(19) C(63) C(64) -55.2(4) yes
N(9) C(20) C(21) N(10) 105.4(3) yes
N(9) C(20) C(21) C(72) -134.1(3) yes
N(10) C(21) C(72) C(73) 177.6(3) yes
N(10) C(21) C(72) C(74) -59.8(4) yes
N(10) C(22) C(23) C(24) 115.5(3) yes
N(11) C(65) C(64) C(63) -176.5(3) yes
N(11) C(66) O(11) C(67) 177.2(4) yes
N(12) C(41) C(40) C(39) -173.5(3) yes
N(12) C(42) O(13) C(43) -176.7(3) yes
C(1) N(1) C(23) C(22) -75.0(3) yes
C(1) N(1) C(23) C(24) 162.6(3) yes
C(1) N(1) C(26) C(25) 179.7(3) yes
C(1) C(2) N(2) C(3) 67.6(3) yes
C(1) C(2) N(2) C(34) -116.5(3) yes
C(1) C(2) C(27) C(28) -61.4(3) yes
C(2) N(2) C(3) C(4) 170.0(2) yes
C(2) C(1) N(1) C(23) -177.9(2) yes
C(2) C(1) N(1) C(26) -1.2(4) yes
C(2) C(27) C(28) C(29) 95.9(3) yes
C(2) C(27) C(28) C(33) -83.2(4) yes
C(3) N(2) C(2) C(27) -169.7(2) yes
C(3) C(4) N(3) C(5) -127.4(3) yes
C(3) C(4) C(35) C(36) 166.0(3) yes
C(4) N(3) C(5) C(6) -173.9(2) yes
C(4) C(3) N(2) C(34) -5.7(4) yes
C(4) C(35) C(36) C(37) -78.6(5) yes
C(4) C(35) C(36) C(38) 162.9(5) yes
C(5) N(3) C(4) C(35) 109.8(3) yes
C(5) C(6) N(4) C(7) -124.5(3) yes
C(5) C(6) N(4) C(47) 60.0(3) yes
C(5) C(6) C(39) C(40) -177.1(3) yes
C(6) N(4) C(7) C(8) -179.5(3) yes
C(6) C(39) C(40) C(41) -64.9(4) yes
C(7) N(4) C(6) C(39) 111.9(3) yes
C(7) C(8) N(5) C(9) -102.8(3) yes
C(7) C(8) C(48) C(49) 58.4(4) yes
C(7) C(8) C(48) C(50) 178.7(4) yes
C(8) N(5) C(9) C(10) -177.3(3) yes
C(8) C(7) N(4) C(47) -4.3(5) yes
C(9) N(5) C(8) C(48) 135.6(3) yes
C(9) C(10) N(6) C(13) 110.5(3) yes
C(9) C(10) N(6) C(14) -72.0(4) yes
C(9) C(10) C(11) C(12) -107.2(6) yes
C(10) N(6) C(13) C(12) 2.8(6) yes
C(10) N(6) C(14) C(15) -177.6(3) yes
C(10) C(11) C(12) C(13) -15.5(9) yes
C(11) C(10) N(6) C(13) -11.8(4) yes
C(11) C(10) N(6) C(14) 165.7(3) yes
C(12) C(13) N(6) C(14) -174.5(5) yes
C(13) N(6) C(14) C(15) -0.5(5) yes
C(14) C(15) N(7) C(16) 64.6(3) yes
C(14) C(15) N(7) C(58) -115.0(3) yes
C(14) C(15) C(51) C(52) -58.4(3) yes
C(15) N(7) C(16) C(17) 173.0(3) yes
C(15) C(51) C(52) C(53) -87.3(4) yes
C(15) C(51) C(52) C(57) 89.9(4) yes
C(16) N(7) C(15) C(51) -173.7(3) yes
C(16) C(17) N(8) C(18) -125.3(3) yes
C(16) C(17) C(59) C(60) 82.0(4) yes
C(17) N(8) C(18) C(19) -169.0(3) yes
C(17) C(16) N(7) C(58) -7.4(5) yes
C(17) C(59) C(60) C(61) -57.6(4) yes
C(17) C(59) C(60) C(62) 162.6(3) yes
C(18) N(8) C(17) C(59) 110.3(4) yes
C(18) C(19) N(9) C(20) -122.5(3) yes
C(18) C(19) N(9) C(71) 55.5(4) yes
C(18) C(19) C(63) C(64) -176.0(3) yes
C(19) N(9) C(20) C(21) 176.3(3) yes
C(19) C(63) C(64) C(65) -66.2(5) yes
C(20) N(9) C(19) C(63) 114.5(3) yes
C(20) C(21) N(10) C(22) -101.2(3) yes
C(20) C(21) C(72) C(73) 58.3(4) yes
C(20) C(21) C(72) C(74) -179.1(3) yes
C(21) N(10) C(22) C(23) 175.8(3) yes
C(21) C(20) N(9) C(71) -1.6(5) yes
C(22) N(10) C(21) C(72) 137.8(3) yes
C(22) C(23) N(1) C(26) 107.9(3) yes
C(22) C(23) C(24) C(25) -95.2(4) yes
C(23) N(1) C(26) C(25) -3.5(4) yes
C(23) C(24) C(25) C(26) -31.0(5) yes
C(24) C(23) N(1) C(26) -14.6(4) yes
C(27) C(2) N(2) C(34) 6.1(4) yes
C(27) C(28) C(29) C(30) -177.9(4) yes
C(27) C(28) C(33) C(32) 176.5(3) yes
C(28) C(29) C(30) C(31) 0.1(6) yes
C(28) C(33) C(32) C(31) 2.8(6) yes
C(29) C(28) C(33) C(32) -2.6(5) yes
C(29) C(30) C(31) C(32) 0.0(7) yes
C(30) C(29) C(28) C(33) 1.3(5) yes
C(30) C(31) C(32) C(33) -1.4(7) yes
C(39) C(6) N(4) C(47) -63.7(4) yes
C(40) C(41) N(12) C(42) 115.6(4) yes
C(42) O(13) C(43) C(44) 62.4(4) yes
C(42) O(13) C(43) C(45) -60.6(5) yes
C(42) O(13) C(43) C(46) -179.8(3) yes
C(51) C(15) N(7) C(58) 6.7(4) yes
C(51) C(52) C(53) C(54) 178.8(4) yes
C(51) C(52) C(57) C(56) -179.6(4) yes
C(52) C(53) C(54) C(55) 0.1(7) yes
C(52) C(57) C(56) C(55) 1.5(7) yes
C(53) C(52) C(57) C(56) -2.3(6) yes
C(53) C(54) C(55) C(56) -1.0(8) yes
C(54) C(53) C(52) C(57) 1.4(6) yes
C(54) C(55) C(56) C(57) 0.2(8) yes
C(63) C(19) N(9) C(71) -67.5(4) yes
C(64) C(65) N(11) C(66) 91.2(5) yes
C(66) O(11) C(67) C(68) -61.9(7) yes
C(66) O(11) C(67) C(69) -179.8(7) yes
C(66) O(11) C(67) C(70) 55.8(7) yes
C(66) O(11) C(67) C(70) 55.8(7) yes

loop_
_cod_related_entry_id
_cod_related_entry_database
_cod_related_entry_code
1 ChemSpider 30660537
